data_7157035
loop_
_publ_author_name
'Hou, Hong'
'Xu, Yue'
'Yang, Haibo'
'Yan, Chaoguo'
'Shi, Yaocheng'
'Zhu, Shaoqun'

_publ_section_title
;
 Regioselective radical arylation: silver-mediated synthesis of
 3-phosphorylated coumarins, quinolin-2(1H)-one and benzophosphole oxides.
;
_journal_issue 35
_journal_name_full 'Organic &amp; biomolecular chemistry'
_journal_page_first 8175
_journal_page_last 8184
_journal_paper_doi 10.1039/c9ob01585j
_journal_volume 17
_journal_year 2019
_chemical_formula_moiety 'C31 H27 O3 P'
_chemical_formula_sum 'C31 H27 O3 P'
_chemical_formula_weight 478.53
_space_group_crystal_system monoclinic
_space_group_IT_number 14
_space_group_name_Hall '-P 2ybc'
_space_group_name_H-M_alt 'P 1 21/c 1'
_symmetry_Int_Tables_number 14
_symmetry_space_group_name_Hall '-P 2ybc'
_symmetry_space_group_name_H-M 'P 1 21/c 1'
_audit_creation_date 2019-06-05
_audit_creation_method
;
Olex2 1.2
(compiled 2017.08.10 svn.r3458 for OlexSys, GUI svn.r5381)
;
_audit_update_record
;
2019-06-05 deposited with the CCDC.    2019-08-13 downloaded from the CCDC.
;
_cell_angle_alpha 90
_cell_angle_beta 106.030(2)
_cell_angle_gamma 90
_cell_formula_units_Z 4
_cell_length_a 17.0617(8)
_cell_length_b 13.6110(6)
_cell_length_c 11.3034(6)
_cell_measurement_reflns_used 9136
_cell_measurement_temperature 273.15
_cell_measurement_theta_max 27.41
_cell_measurement_theta_min 2.40
_cell_volume 2522.9(2)
_computing_cell_refinement 'SAINT v8.37A (Bruker, 2015)'
_computing_data_reduction 'SAINT v8.37A (Bruker, 2015)'
_computing_molecular_graphics 'Olex2 (Dolomanov et al., 2009)'
_computing_publication_material 'Olex2 (Dolomanov et al., 2009)'
_computing_structure_refinement 'olex2.refine (Bourhis et al., 2015)'
_diffrn_ambient_temperature 273.15
_diffrn_measured_fraction_theta_full 0.9960
_diffrn_measured_fraction_theta_max 0.9960
_diffrn_measurement_device_type 'CCD area detector'
_diffrn_measurement_method 'phi and omega scans'
_diffrn_radiation_monochromator graphite
_diffrn_radiation_type 'Mo K\a'
_diffrn_radiation_wavelength 0.71073
_diffrn_reflns_av_R_equivalents 0.0477
_diffrn_reflns_av_unetI/netI 0.0518
_diffrn_reflns_limit_h_max 22
_diffrn_reflns_limit_h_min -22
_diffrn_reflns_limit_k_max 17
_diffrn_reflns_limit_k_min -14
_diffrn_reflns_limit_l_max 14
_diffrn_reflns_limit_l_min -14
_diffrn_reflns_number 25855
_diffrn_reflns_theta_full 27.5349
_diffrn_reflns_theta_max 27.53
_diffrn_reflns_theta_min 2.40
_exptl_absorpt_coefficient_mu 0.140
_exptl_absorpt_correction_T_max 0.7456
_exptl_absorpt_correction_T_min 0.6689
_exptl_absorpt_correction_type multi-scan
_exptl_absorpt_process_details
;
SADABS-2016/2 (Bruker,2016/2) was used for absorption correction.
wR2(int) was 0.0988 before and 0.0584 after correction.
The Ratio of minimum to maximum transmission is 0.8971.
The \l/2 correction factor is Not present.
;
_exptl_crystal_colour 'clear light yellow'
_exptl_crystal_colour_lustre clear
_exptl_crystal_colour_modifier light
_exptl_crystal_colour_primary yellow
_exptl_crystal_density_diffrn 1.2598
_exptl_crystal_description block
_exptl_crystal_F_000 1008.8721
_refine_diff_density_max 0.6012
_refine_diff_density_min -0.4045
_refine_diff_density_rms 0.0844
_refine_ls_d_res_high 0.7687
_refine_ls_d_res_low 8.4908
_refine_ls_goodness_of_fit_ref 1.0516
_refine_ls_hydrogen_treatment constr
_refine_ls_matrix_type full
_refine_ls_number_constraints 48
_refine_ls_number_parameters 319
_refine_ls_number_reflns 5795
_refine_ls_number_restraints 0
_refine_ls_restrained_S_all 1.0516
_refine_ls_R_factor_all 0.0933
_refine_ls_R_factor_gt 0.0565
_refine_ls_shift/su_max 0.0000
_refine_ls_shift/su_mean 0.0000
_refine_ls_structure_factor_coef Fsqd
_refine_ls_weighting_details 'w=1/[\s^2^(Fo^2^)+(0.0750P)^2^+0.8790P] where P=(Fo^2^+2Fc^2^)/3'
_refine_ls_weighting_scheme calc
_refine_ls_wR_factor_gt 0.1418
_refine_ls_wR_factor_ref 0.1596
_reflns_Friedel_coverage 0.0
_reflns_limit_h_max 21
_reflns_limit_h_min -22
_reflns_limit_k_max 17
_reflns_limit_k_min 0
_reflns_limit_l_max 14
_reflns_limit_l_min 0
_reflns_number_gt 3909
_reflns_number_total 5795
_reflns_threshold_expression I>=2u(I)
_cod_data_source_file c9ob01585j2.cif
_cod_data_source_block XY051302_sx
_cod_depositor_comments 'Adding full bibliography for 7157033--7157035.cif.'
_cod_database_code 7157035
_olex2_refinement_description
;
1. Fixed Uiso
 At 1.2 times of:
  All C(H) groups
 At 1.5 times of:
  All C(H,H,H) groups
2.a Aromatic/amide H refined with riding coordinates:
 C6(H6), C19(H19), C16(H16), C9(H9), C8(H8), C15(H15), C21(H21), C28(H28),
 C25(H25), C27(H27), C18(H18), C24(H24), C30(H30), C29(H29), C23(H23), C22(H22),
  C17(H17), C31(H31)
2.b Idealised Me refined as rotating group:
 C12(H12a,H12b,H12c), C11(H11a,H11b,H11c), C13(H13a,H13b,H13c)
;
_olex2_submission_special_instructions 'No special instructions were received'

loop_
_space_group_symop_id
_space_group_symop_operation_xyz
1 x,y,z
2 -x,y+1/2,-z+1/2
3 -x,-y,-z
4 x,-y-1/2,z-1/2

loop_
_atom_site_label
_atom_site_type_symbol
_atom_site_fract_x
_atom_site_fract_y
_atom_site_fract_z
_atom_site_U_iso_or_equiv
_atom_site_adp_type
_atom_site_occupancy
_atom_site_refinement_flags_posn
C5 C 0.63433(13) 0.56811(15) 0.4054(2) 0.0356(5) Uani 1.000000 .
C4 C 0.71355(12) 0.60338(15) 0.43088(19) 0.0339(5) Uani 1.000000 .
C3 C 0.77510(12) 0.56560(14) 0.53686(19) 0.0334(5) Uani 1.000000 .
C2 C 0.75225(12) 0.50022(15) 0.61324(19) 0.0332(5) Uani 1.000000 .
C6 C 0.57304(14) 0.59531(17) 0.3031(2) 0.0418(5) Uani 1.000000 .
H6 H 0.52115(14) 0.56860(17) 0.2898(2) 0.0502(6) Uiso 1.000000 R
C20 C 0.82836(14) 0.49125(17) 0.8784(2) 0.0431(5) Uani 1.000000 .
C19 C 0.90269(14) 0.58537(18) 0.4713(2) 0.0489(6) Uani 1.000000 .
H19 H 0.87907(14) 0.54821(18) 0.4015(2) 0.0586(7) Uiso 1.000000 R
C7 C 0.58856(14) 0.66230(17) 0.2202(2) 0.0420(5) Uani 1.000000 .
C16 C 0.97352(18) 0.6965(2) 0.6771(3) 0.0755(9) Uani 1.000000 .
H16 H 0.99753(18) 0.7343(2) 0.7461(3) 0.0906(11) Uiso 1.000000 R
C14 C 0.86016(13) 0.60254(16) 0.5581(2) 0.0383(5) Uani 1.000000 .
C9 C 0.72810(14) 0.67286(16) 0.3471(2) 0.0420(5) Uani 1.000000 .
H9 H 0.77978(14) 0.70026(16) 0.3609(2) 0.0504(6) Uiso 1.000000 R
C8 C 0.66752(14) 0.70074(17) 0.2457(2) 0.0464(6) Uani 1.000000 .
H8 H 0.67919(14) 0.74668(17) 0.1921(2) 0.0557(7) Uiso 1.000000 R
C15 C 0.89585(15) 0.65767(18) 0.6613(3) 0.0540(6) Uani 1.000000 .
H15 H 0.86809(15) 0.66885(18) 0.7202(3) 0.0647(8) Uiso 1.000000 R
C21 C 0.7690(2) 0.5505(2) 0.8987(3) 0.0708(9) Uani 1.000000 .
H21 H 0.7210(2) 0.5597(2) 0.8363(3) 0.0850(11) Uiso 1.000000 R
C28 C 0.7692(2) 0.1491(2) 0.6502(3) 0.0754(9) Uani 1.000000 .
H28 H 0.7765(2) 0.1054(2) 0.5907(3) 0.0905(11) Uiso 1.000000 R
C25 C 0.89796(17) 0.4722(3) 0.9762(3) 0.0793(10) Uani 1.000000 .
H25 H 0.93698(17) 0.4277(3) 0.9663(3) 0.0951(12) Uiso 1.000000 R
C27 C 0.79666(18) 0.24460(19) 0.6507(2) 0.0579(7) Uani 1.000000 .
H27 H 0.82371(18) 0.26416(19) 0.5936(2) 0.0694(8) Uiso 1.000000 R
C18 C 0.98044(16) 0.6238(2) 0.4891(3) 0.0660(8) Uani 1.000000 .
H18 H 1.00905(16) 0.6117(2) 0.4315(3) 0.0792(10) Uiso 1.000000 R
C10 C 0.52250(16) 0.6965(2) 0.1065(2) 0.0580(7) Uani 1.000000 .
C24 C 0.9082(2) 0.5205(4) 1.0883(3) 0.1006(13) Uani 1.000000 .
H24 H 0.9548(2) 0.5099(4) 1.1528(3) 0.1207(16) Uiso 1.000000 R
C30 C 0.71969(19) 0.1826(2) 0.8195(3) 0.0680(8) Uani 1.000000 .
H30 H 0.69371(19) 0.1619(2) 0.8775(3) 0.0816(10) Uiso 1.000000 R
C29 C 0.7321(2) 0.1180(2) 0.7347(3) 0.0667(8) Uani 1.000000 .
H29 H 0.7151(2) 0.0530(2) 0.7349(3) 0.0801(10) Uiso 1.000000 R
C23 C 0.8482(3) 0.5844(3) 1.1028(3) 0.0821(11) Uani 1.000000 .
H23 H 0.8557(3) 0.6187(3) 1.1763(3) 0.0985(13) Uiso 1.000000 R
C22 C 0.7791(3) 0.5972(2) 1.0110(3) 0.0859(11) Uani 1.000000 .
H22 H 0.7381(3) 0.6376(2) 1.0230(3) 0.1030(13) Uiso 1.000000 R
C12 C 0.5508(2) 0.6819(4) -0.0082(3) 0.1048(14) Uani 1.000000 .
H12a H 0.6006(11) 0.7175(19) 0.0000(13) 0.157(2) Uiso 1.000000 GR
H12b H 0.5600(18) 0.6132(4) -0.0185(16) 0.157(2) Uiso 1.000000 GR
H12c H 0.5097(9) 0.706(2) -0.0786(5) 0.157(2) Uiso 1.000000 GR
C1 C 0.66609(13) 0.47768(16) 0.5948(2) 0.0393(5) Uani 1.000000 .
O2 O 0.63766(10) 0.43647(14) 0.66734(17) 0.0579(5) Uani 1.000000 .
C26 C 0.78399(12) 0.31103(15) 0.73568(19) 0.0360(5) Uani 1.000000 .
C17 C 1.01489(18) 0.6789(2) 0.5900(4) 0.0759(9) Uani 1.000000 .
H17 H 1.06676(18) 0.7050(2) 0.6007(4) 0.0911(11) Uiso 1.000000 R
C31 C 0.74546(16) 0.27888(18) 0.8202(2) 0.0520(6) Uani 1.000000 .
H31 H 0.73661(16) 0.32240(18) 0.8786(2) 0.0623(7) Uiso 1.000000 R
O1 O 0.61223(9) 0.50485(11) 0.48576(14) 0.0436(4) Uani 1.000000 .
P1 P 0.82557(3) 0.43283(4) 0.73397(5) 0.03434(17) Uani 1.000000 .
O3 O 0.90644(9) 0.42708(12) 0.71123(15) 0.0463(4) Uani 1.000000 .
C11 C 0.44299(19) 0.6440(4) 0.0920(3) 0.1152(17) Uani 1.000000 .
H11a H 0.4493(6) 0.5758(7) 0.075(3) 0.173(3) Uiso 1.000000 GR
H11b H 0.4269(11) 0.650(2) 0.1666(12) 0.173(3) Uiso 1.000000 GR
H11c H 0.4019(5) 0.6727(18) 0.025(2) 0.173(3) Uiso 1.000000 GR
C13 C 0.5101(3) 0.8071(3) 0.1179(4) 0.1140(15) Uani 1.000000 .
H13a H 0.4844(18) 0.8190(3) 0.182(2) 0.171(2) Uiso 1.000000 GR
H13b H 0.5620(3) 0.8396(4) 0.137(3) 0.171(2) Uiso 1.000000 GR
H13c H 0.4762(16) 0.8319(5) 0.0414(10) 0.171(2) Uiso 1.000000 GR

loop_
_atom_site_aniso_label
_atom_site_aniso_U_11
_atom_site_aniso_U_22
_atom_site_aniso_U_33
_atom_site_aniso_U_12
_atom_site_aniso_U_13
_atom_site_aniso_U_23
C5 0.0380(11) 0.0316(10) 0.0381(12) 0.0009(9) 0.0119(9) 0.0057(9)
C4 0.0365(11) 0.0302(10) 0.0354(12) -0.0003(9) 0.0104(9) 0.0008(8)
C3 0.0332(11) 0.0325(10) 0.0356(12) 0.0002(9) 0.0111(9) -0.0027(9)
C2 0.0297(10) 0.0369(10) 0.0326(11) 0.0015(9) 0.0079(9) 0.0033(9)
C6 0.0364(12) 0.0458(12) 0.0413(13) 0.0002(10) 0.0075(10) 0.0044(10)
C20 0.0463(13) 0.0482(13) 0.0354(12) -0.0110(11) 0.0125(10) -0.0034(10)
C19 0.0411(13) 0.0565(14) 0.0517(15) -0.0006(11) 0.0174(11) 0.0093(11)
C7 0.0478(13) 0.0435(12) 0.0348(12) 0.0083(10) 0.0116(10) 0.0055(10)
C16 0.0515(16) 0.0610(17) 0.102(3) -0.0165(14) 0.0010(17) -0.0176(17)
C14 0.0334(11) 0.0348(11) 0.0458(13) -0.0019(9) 0.0094(10) 0.0060(9)
C9 0.0410(12) 0.0388(12) 0.0473(14) -0.0041(10) 0.0143(10) 0.0081(10)
C8 0.0530(14) 0.0445(12) 0.0435(14) 0.0019(11) 0.0162(11) 0.0142(10)
C15 0.0467(14) 0.0481(13) 0.0650(17) -0.0079(12) 0.0121(12) -0.0115(12)
C21 0.102(2) 0.0665(17) 0.0399(15) 0.0396(17) 0.0121(15) 0.0041(13)
C28 0.123(3) 0.0451(15) 0.0613(19) 0.0047(16) 0.0307(18) -0.0086(14)
C25 0.0455(16) 0.138(3) 0.0514(18) -0.0073(17) 0.0089(13) -0.0263(19)
C27 0.088(2) 0.0496(14) 0.0414(14) -0.0001(14) 0.0269(14) -0.0027(11)
C18 0.0454(15) 0.0726(18) 0.088(2) 0.0054(14) 0.0321(15) 0.0253(17)
C10 0.0556(16) 0.0750(18) 0.0397(14) 0.0133(14) 0.0068(12) 0.0186(13)
C24 0.067(2) 0.179(4) 0.051(2) -0.035(3) 0.0088(16) -0.036(2)
C30 0.090(2) 0.0552(16) 0.0664(19) -0.0074(15) 0.0346(16) 0.0127(14)
C29 0.095(2) 0.0391(14) 0.0608(18) -0.0051(14) 0.0136(16) 0.0077(13)
C23 0.122(3) 0.077(2) 0.057(2) -0.041(2) 0.040(2) -0.0297(17)
C22 0.150(3) 0.0593(17) 0.055(2) 0.039(2) 0.041(2) 0.0028(15)
C12 0.098(3) 0.168(4) 0.0438(18) 0.010(3) 0.0122(17) 0.019(2)
C1 0.0340(11) 0.0424(12) 0.0408(13) 0.0030(9) 0.0090(10) 0.0129(10)
O2 0.0385(9) 0.0767(12) 0.0610(12) 0.0035(8) 0.0181(8) 0.0343(9)
C26 0.0346(11) 0.0387(11) 0.0315(11) 0.0049(9) 0.0038(9) 0.0051(9)
C17 0.0425(15) 0.0671(19) 0.115(3) -0.0143(14) 0.0168(18) 0.0070(19)
C31 0.0659(16) 0.0457(13) 0.0501(15) 0.0018(12) 0.0258(13) 0.0033(11)
O1 0.0320(8) 0.0496(9) 0.0461(9) -0.0034(7) 0.0059(7) 0.0176(7)
P1 0.0313(3) 0.0412(3) 0.0298(3) 0.0017(2) 0.0071(2) 0.0031(2)
O3 0.0328(8) 0.0610(10) 0.0454(10) 0.0060(7) 0.0112(7) 0.0075(8)
C11 0.054(2) 0.189(5) 0.082(3) -0.010(2) -0.0142(17) 0.066(3)
C13 0.126(3) 0.097(3) 0.103(3) 0.052(3) 0.005(3) 0.041(2)

loop_
_atom_type_symbol
_atom_type_scat_dispersion_real
_atom_type_scat_dispersion_imag
_atom_type_scat_Cromer_Mann_a1
_atom_type_scat_Cromer_Mann_a2
_atom_type_scat_Cromer_Mann_a3
_atom_type_scat_Cromer_Mann_a4
_atom_type_scat_Cromer_Mann_b1
_atom_type_scat_Cromer_Mann_b2
_atom_type_scat_Cromer_Mann_b3
_atom_type_scat_Cromer_Mann_b4
_atom_type_scat_Cromer_Mann_c
_atom_type_scat_source
_atom_type_scat_dispersion_source
H 0.00000 0.00000 0.49300 0.32291 0.14019 0.04081 10.51090 26.12570 3.14236 57.79970 0.0030380000826 'International Tables Volume C Table 6.1.1.4 (pp. 500-502)' 'Henke, Gullikson and Davis, At. Data and Nucl. Data Tables, 1993, 54, 2'
C 0.00347 0.00161 2.31000 1.02000 1.58860 0.86500 20.84390 10.20750 0.56870 51.65120 0.215599998832 'International Tables Volume C Table 6.1.1.4 (pp. 500-502)' 'Henke, Gullikson and Davis, At. Data and Nucl. Data Tables, 1993, 54, 2'
O 0.01158 0.00611 3.04850 2.28680 1.54630 0.86700 13.27710 5.70110 0.32390 32.90890 0.250800013542 'International Tables Volume C Table 6.1.1.4 (pp. 500-502)' 'Henke, Gullikson and Davis, At. Data and Nucl. Data Tables, 1993, 54, 2'
P 0.10434 0.09671 6.43450 4.17910 1.78000 1.49080 1.90670 27.15700 0.52600 68.16450 1.11489999294 'International Tables Volume C Table 6.1.1.4 (pp. 500-502)' 'Henke, Gullikson and Davis, At. Data and Nucl. Data Tables, 1993, 54, 2'

loop_
_geom_angle_atom_site_label_1
_geom_angle_atom_site_label_2
_geom_angle_atom_site_label_3
_geom_angle
C6 C5 C4 123.43(19)
O1 C5 C4 120.53(18)
O1 C5 C6 116.01(18)
C3 C4 C5 119.33(18)
C9 C4 C5 115.81(19)
C9 C4 C3 124.83(19)
C2 C3 C4 118.91(18)
C14 C3 C4 117.61(18)
C14 C3 C2 123.46(19)
C1 C2 C3 119.83(18)
P1 C2 C3 122.87(15)
P1 C2 C1 117.19(15)
C7 C6 C5 120.1(2)
C25 C20 C21 118.9(2)
P1 C20 C21 125.3(2)
P1 C20 C25 115.8(2)
C18 C19 C14 119.9(3)
C8 C7 C6 117.4(2)
C10 C7 C6 122.3(2)
C10 C7 C8 120.2(2)
C17 C16 C15 119.9(3)
C19 C14 C3 120.2(2)
C15 C14 C3 120.1(2)
C15 C14 C19 119.5(2)
C8 C9 C4 121.1(2)
C9 C8 C7 122.0(2)
C14 C15 C16 119.8(3)
C22 C21 C20 121.0(3)
C29 C28 C27 121.1(3)
C24 C25 C20 119.6(3)
C26 C27 C28 120.1(3)
C17 C18 C19 120.3(3)
C12 C10 C7 110.1(2)
C11 C10 C7 112.4(2)
C11 C10 C12 109.7(3)
C13 C10 C7 108.4(3)
C13 C10 C12 106.6(3)
C13 C10 C11 109.6(3)
C23 C24 C25 119.4(3)
C31 C30 C29 120.4(3)
C30 C29 C28 119.3(3)
C22 C23 C24 120.4(3)
C23 C22 C21 120.4(3)
O2 C1 C2 125.6(2)
O1 C1 C2 118.11(18)
O1 C1 O2 116.33(19)
C31 C26 C27 118.2(2)
P1 C26 C27 117.19(18)
P1 C26 C31 124.43(17)
C18 C17 C16 120.5(3)
C26 C31 C30 120.8(2)
C1 O1 C5 121.62(16)
C20 P1 C2 107.26(10)
C26 P1 C2 106.23(9)
C26 P1 C20 107.88(10)
O3 P1 C2 112.21(9)
O3 P1 C20 112.90(10)
O3 P1 C26 110.04(10)

loop_
_geom_bond_atom_site_label_1
_geom_bond_atom_site_label_2
_geom_bond_distance
C5 C4 1.388(3)
C5 C6 1.378(3)
C5 O1 1.377(2)
C4 C3 1.452(3)
C4 C9 1.408(3)
C3 C2 1.369(3)
C3 C14 1.491(3)
C2 C1 1.459(3)
C2 P1 1.824(2)
C6 C7 1.385(3)
C20 C21 1.362(4)
C20 C25 1.405(4)
C20 P1 1.805(2)
C19 C14 1.391(3)
C19 C18 1.388(4)
C7 C8 1.399(3)
C7 C10 1.530(3)
C16 C15 1.392(4)
C16 C17 1.381(5)
C14 C15 1.379(3)
C9 C8 1.368(3)
C21 C22 1.387(4)
C28 C27 1.381(4)
C28 C29 1.353(4)
C25 C24 1.395(5)
C27 C26 1.379(3)
C18 C17 1.356(5)
C10 C12 1.515(4)
C10 C11 1.501(4)
C10 C13 1.531(5)
C24 C23 1.387(6)
C30 C29 1.360(4)
C30 C31 1.381(4)
C23 C22 1.350(5)
C1 O2 1.201(3)
C1 O1 1.369(3)
C26 C31 1.373(3)
C26 P1 1.805(2)
P1 O3 1.4738(15)
